data_4065629
loop_
_publ_author_name
'Xiao, Xu-Qiong'
'Jia, Ai-Quan'
'Lin, Yue-Jian'
'Jin, Guo-Xin'

_publ_section_title
;
 Self-Assembly of Palladium-Based Macrocycles with N-Heterocyclic Carbene
 as the &#x201C;Corner&#x201D; Ligand&#x2020;
;
_journal_issue 21
_journal_name_full Organometallics
_journal_page_first 4842
_journal_paper_doi 10.1021/om100040g
_journal_volume 29
_journal_year 2010
_chemical_formula_sum 'C17 H21 F6 N7 O6 Pd S2'
_chemical_formula_weight 703.93
_chemical_name_systematic
; 
 ? 
;
_space_group_IT_number 62
_symmetry_cell_setting orthorhombic
_symmetry_space_group_name_Hall '-P 2ac 2n'
_symmetry_space_group_name_H-M 'P n m a'
_atom_sites_solution_hydrogens geom
_atom_sites_solution_primary direct
_atom_sites_solution_secondary difmap
_audit_creation_method SHELXL-97
_cell_angle_alpha 90.00
_cell_angle_beta 90.00
_cell_angle_gamma 90.00
_cell_formula_units_Z 4
_cell_length_a 13.423(7)
_cell_length_b 10.167(5)
_cell_length_c 19.551(10)
_cell_measurement_reflns_used 890
_cell_measurement_temperature 293(2)
_cell_measurement_theta_max 24.563
_cell_measurement_theta_min 2.720
_cell_volume 2668(2)
_computing_cell_refinement 'Bruker SMART'
_computing_data_collection 'Bruker SMART'
_computing_data_reduction 'Bruker SHELXTL'
_computing_molecular_graphics 'Bruker SHELXTL'
_computing_publication_material 'Bruker SHELXTL'
_computing_structure_refinement 'SHELXL-97 (Sheldrick, 1997)'
_computing_structure_solution 'SHELXS-97 (Sheldrick, 1990)'
_diffrn_ambient_temperature 293(2)
_diffrn_measured_fraction_theta_full 0.992
_diffrn_measured_fraction_theta_max 0.992
_diffrn_measurement_device_type 'CCD area detector'
_diffrn_measurement_method 'phi and omega scans'
_diffrn_radiation_monochromator graphite
_diffrn_radiation_source 'fine-focus sealed tube'
_diffrn_radiation_type MoK\a
_diffrn_radiation_wavelength 0.71073
_diffrn_reflns_av_R_equivalents 0.0906
_diffrn_reflns_av_sigmaI/netI 0.1101
_diffrn_reflns_limit_h_max 10
_diffrn_reflns_limit_h_min -17
_diffrn_reflns_limit_k_max 13
_diffrn_reflns_limit_k_min -13
_diffrn_reflns_limit_l_max 24
_diffrn_reflns_limit_l_min -23
_diffrn_reflns_number 12543
_diffrn_reflns_theta_full 27.17
_diffrn_reflns_theta_max 27.17
_diffrn_reflns_theta_min 1.84
_diffrn_standards_decay_% 9.68
_exptl_absorpt_coefficient_mu 0.941
_exptl_absorpt_correction_T_max 0.9118
_exptl_absorpt_correction_T_min 0.8342
_exptl_absorpt_correction_type multi-scan
_exptl_absorpt_process_details sadabs
_exptl_crystal_colour colorless
_exptl_crystal_density_diffrn 1.752
_exptl_crystal_density_method 'not measured'
_exptl_crystal_description prism
_exptl_crystal_F_000 1408
_exptl_crystal_size_max 0.20
_exptl_crystal_size_mid 0.10
_exptl_crystal_size_min 0.10
_refine_diff_density_max 0.591
_refine_diff_density_min -0.443
_refine_diff_density_rms 0.078
_refine_ls_extinction_method none
_refine_ls_goodness_of_fit_ref 0.811
_refine_ls_hydrogen_treatment constr
_refine_ls_matrix_type full
_refine_ls_number_parameters 199
_refine_ls_number_reflns 3108
_refine_ls_number_restraints 0
_refine_ls_restrained_S_all 0.811
_refine_ls_R_factor_all 0.0934
_refine_ls_R_factor_gt 0.0421
_refine_ls_shift/su_max 0.004
_refine_ls_shift/su_mean 0.000
_refine_ls_structure_factor_coef Fsqd
_refine_ls_weighting_details 'calc w=1/[\s^2^(Fo^2^)+(0.0350P)^2^+0.0000P] where P=(Fo^2^+2Fc^2^)/3'
_refine_ls_weighting_scheme calc
_refine_ls_wR_factor_gt 0.0819
_refine_ls_wR_factor_ref 0.0895
_reflns_number_gt 1619
_reflns_number_total 3108
_reflns_threshold_expression >2sigma(I)
_cod_data_source_file om100040g_si_001.cif
_cod_data_source_block Complex2
_cod_depositor_comments
;
The following automatic conversions were performed:

'_symmetry_cell_setting' value 'Orthorhombic' changed to
'orthorhombic' according to
/home/saulius/struct/CIF-dictionaries/cif_core.dic dictionary named
'cif_core.dic' version 2.4.1 from 2010-06-29.

Automatic conversion script
Id: cif_fix_values 1715 2011-07-08 13:25:40Z adriana 
;
_cod_original_sg_symbol_H-M Pnma
_cod_database_code 4065629

loop_
_symmetry_equiv_pos_as_xyz
'x, y, z'
'-x+1/2, -y, z+1/2'
'-x, y+1/2, -z'
'x+1/2, -y+1/2, -z+1/2'
'-x, -y, -z'
'x-1/2, y, -z-1/2'
'x, -y-1/2, z'
'-x-1/2, y-1/2, z-1/2'

loop_
_atom_site_label
_atom_site_type_symbol
_atom_site_fract_x
_atom_site_fract_y
_atom_site_fract_z
_atom_site_U_iso_or_equiv
_atom_site_adp_type
_atom_site_occupancy
_atom_site_symmetry_multiplicity
_atom_site_calc_flag
_atom_site_refinement_flags
Pd1 Pd 0.17919(3) 0.2500 0.65273(2) 0.04213(16) Uani 1 2 d S
S1 S 0.53464(16) 0.2500 0.56523(10) 0.0701(5) Uani 1 2 d S
S2 S -0.04507(15) 0.2500 0.32319(9) 0.0761(6) Uani 1 2 d S
F1 F 0.3610(4) 0.2500 0.5090(3) 0.159(3) Uani 1 2 d S
F2 F 0.4606(4) 0.1537(6) 0.4582(2) 0.244(3) Uani 1 1 d .
F3 F 0.1370(5) 0.2500 0.2924(5) 0.235(4) Uani 1 2 d S
F4 F 0.0475(4) 0.1467(7) 0.2267(3) 0.257(3) Uani 1 1 d .
N1 N 0.2214(2) 0.0122(3) 0.56657(15) 0.0433(8) Uani 1 1 d .
N2 N 0.1101(2) 0.1356(3) 0.52477(15) 0.0408(8) Uani 1 1 d .
N3 N 0.1821(3) 0.1120(3) 0.72909(16) 0.0516(9) Uani 1 1 d .
O1 O 0.5094(4) 0.1370(5) 0.6017(2) 0.155(2) Uani 1 1 d .
O2 O 0.6278(4) 0.2500 0.5370(3) 0.115(2) Uani 1 2 d S
O3 O -0.1310(3) 0.2500 0.2821(2) 0.0899(17) Uani 1 2 d S
O4 O -0.0279(4) 0.1330(6) 0.3596(2) 0.159(2) Uani 1 1 d .
C1 C 0.1712(3) 0.1212(4) 0.57854(17) 0.0388(9) Uani 1 1 d .
C2 C 0.1913(3) -0.0431(4) 0.50568(19) 0.0527(12) Uani 1 1 d .
H2 H 0.2151 -0.1207 0.4865 0.063 Uiso 1 1 calc R
C3 C 0.1223(3) 0.0350(4) 0.4796(2) 0.0499(11) Uani 1 1 d .
H3 H 0.0886 0.0234 0.4385 0.060 Uiso 1 1 calc R
C4 C 0.0485(4) 0.2500 0.5160(3) 0.0446(15) Uani 1 2 d S
H4A H 0.0189 0.2500 0.4708 0.053 Uiso 1 2 calc SR
H4B H -0.0048 0.2500 0.5496 0.053 Uiso 1 2 calc SR
C5 C 0.2990(3) -0.0442(4) 0.6099(2) 0.0591(12) Uani 1 1 d .
H5A H 0.3357 0.0252 0.6315 0.089 Uiso 1 1 calc R
H5B H 0.3433 -0.0962 0.5824 0.089 Uiso 1 1 calc R
H5C H 0.2689 -0.0989 0.6442 0.089 Uiso 1 1 calc R
C6 C 0.1817(3) 0.0474(4) 0.7747(2) 0.0500(11) Uani 1 1 d .
C7 C 0.1815(4) -0.0355(5) 0.83512(19) 0.0799(15) Uani 1 1 d .
H7A H 0.2464 -0.0344 0.8558 0.120 Uiso 1 1 calc R
H7B H 0.1647 -0.1240 0.8224 0.120 Uiso 1 1 calc R
H7C H 0.1332 -0.0031 0.8672 0.120 Uiso 1 1 calc R
C8 C 0.4516(6) 0.2500 0.4961(4) 0.075(2) Uani 1 2 d S
C9 C 0.0505(8) 0.2500 0.2649(7) 0.136(4) Uani 1 2 d S
N4 N 0.8632(6) 0.2500 0.6339(4) 0.126(3) Uani 1 2 d S
C10 C 0.8939(6) 0.2500 0.6844(4) 0.091(3) Uani 1 2 d S
C11 C 0.9329(6) 0.2500 0.7515(4) 0.179(6) Uani 1 2 d S
H11A H 0.8796 0.2387 0.7838 0.269 Uiso 0.50 1 calc PR
H11B H 0.9659 0.3321 0.7601 0.269 Uiso 0.50 1 calc PR
H11C H 0.9796 0.1792 0.7564 0.269 Uiso 0.50 1 calc PR

loop_
_atom_site_aniso_label
_atom_site_aniso_U_11
_atom_site_aniso_U_22
_atom_site_aniso_U_33
_atom_site_aniso_U_23
_atom_site_aniso_U_13
_atom_site_aniso_U_12
Pd1 0.0451(3) 0.0476(3) 0.0336(2) 0.000 -0.0012(2) 0.000
S1 0.0696(15) 0.0641(14) 0.0766(12) 0.000 0.0015(11) 0.000
S2 0.0656(14) 0.1158(19) 0.0468(10) 0.000 -0.0099(9) 0.000
F1 0.046(3) 0.271(8) 0.160(5) 0.000 0.002(3) 0.000
F2 0.191(4) 0.323(7) 0.220(5) -0.200(5) -0.112(4) 0.117(4)
F3 0.048(4) 0.291(10) 0.367(12) 0.000 -0.012(5) 0.000
F4 0.158(5) 0.374(10) 0.239(6) -0.163(6) 0.055(4) 0.051(5)
N1 0.044(2) 0.044(2) 0.0419(18) 0.0029(17) 0.0039(16) 0.0030(18)
N2 0.039(2) 0.046(2) 0.0371(17) -0.0010(17) 0.0010(15) -0.0014(18)
N3 0.063(2) 0.052(2) 0.0390(18) 0.0055(17) -0.0029(19) 0.001(2)
O1 0.143(4) 0.153(4) 0.170(4) 0.091(4) -0.035(3) -0.040(4)
O2 0.050(3) 0.195(6) 0.101(4) 0.000 0.014(3) 0.000
O3 0.063(3) 0.137(5) 0.070(3) 0.000 -0.018(3) 0.000
O4 0.145(4) 0.194(5) 0.138(4) 0.093(3) -0.054(3) -0.034(4)
C1 0.037(2) 0.041(3) 0.039(2) 0.0026(18) 0.0029(19) -0.003(2)
C2 0.070(3) 0.042(3) 0.047(2) -0.004(2) 0.009(2) -0.004(3)
C3 0.057(3) 0.056(3) 0.037(2) -0.006(2) 0.004(2) -0.008(3)
C4 0.041(4) 0.049(4) 0.043(3) 0.000 -0.001(3) 0.000
C5 0.061(3) 0.050(3) 0.066(3) 0.003(2) 0.002(2) 0.013(2)
C6 0.055(3) 0.049(3) 0.046(2) -0.006(2) -0.001(2) 0.003(3)
C7 0.123(4) 0.072(3) 0.045(3) 0.013(2) -0.009(3) 0.001(4)
C8 0.061(6) 0.094(6) 0.069(5) 0.000 0.009(4) 0.000
C9 0.077(9) 0.163(12) 0.167(12) 0.000 -0.010(8) 0.000
N4 0.112(7) 0.200(9) 0.065(5) 0.000 0.014(4) 0.000
C10 0.055(5) 0.162(9) 0.056(5) 0.000 0.014(4) 0.000
C11 0.061(6) 0.40(2) 0.073(6) 0.000 -0.014(5) 0.000

loop_
_atom_type_symbol
_atom_type_description
_atom_type_scat_dispersion_real
_atom_type_scat_dispersion_imag
_atom_type_scat_source
C C 0.0033 0.0016 'International Tables Vol C Tables 4.2.6.8 and 6.1.1.4'
H H 0.0000 0.0000 'International Tables Vol C Tables 4.2.6.8 and 6.1.1.4'
N N 0.0061 0.0033 'International Tables Vol C Tables 4.2.6.8 and 6.1.1.4'
O O 0.0106 0.0060 'International Tables Vol C Tables 4.2.6.8 and 6.1.1.4'
F F 0.0171 0.0103 'International Tables Vol C Tables 4.2.6.8 and 6.1.1.4'
S S 0.1246 0.1234 'International Tables Vol C Tables 4.2.6.8 and 6.1.1.4'
Pd Pd -0.9988 1.0072 'International Tables Vol C Tables 4.2.6.8 and 6.1.1.4'

loop_
_geom_angle_atom_site_label_1
_geom_angle_atom_site_label_2
_geom_angle_atom_site_label_3
_geom_angle
_geom_angle_site_symmetry_1
_geom_angle_site_symmetry_3
C1 Pd1 C1 84.0(2) . 7_565
C1 Pd1 N3 177.63(16) . 7_565
C1 Pd1 N3 94.75(14) 7_565 7_565
C1 Pd1 N3 94.75(14) . .
C1 Pd1 N3 177.63(16) 7_565 .
N3 Pd1 N3 86.43(18) 7_565 .
O2 S1 O1 115.4(3) . 7_565
O2 S1 O1 115.4(3) . .
O1 S1 O1 111.0(5) 7_565 .
O2 S1 C8 105.7(4) . .
O1 S1 C8 103.9(3) 7_565 .
O1 S1 C8 103.9(3) . .
O4 S2 O4 115.6(4) 7_565 .
O4 S2 O3 115.1(2) 7_565 .
O4 S2 O3 115.1(2) . .
O4 S2 C9 102.4(3) 7_565 .
O4 S2 C9 102.4(3) . .
O3 S2 C9 103.5(5) . .
C1 N1 C2 110.2(4) . .
C1 N1 C5 126.3(4) . .
C2 N1 C5 123.4(4) . .
C1 N2 C3 110.6(3) . .
C1 N2 C4 122.3(4) . .
C3 N2 C4 126.9(4) . .
C6 N3 Pd1 173.0(3) . .
N1 C1 N2 105.4(3) . .
N1 C1 Pd1 131.8(3) . .
N2 C1 Pd1 122.8(3) . .
C3 C2 N1 107.1(4) . .
C2 C3 N2 106.6(4) . .
N2 C4 N2 108.0(4) 7_565 .
N3 C6 C7 179.2(5) . .
F2 C8 F2 105.2(9) . 7_565
F2 C8 F1 102.6(6) . .
F2 C8 F1 102.6(6) 7_565 .
F2 C8 S1 113.6(5) . .
F2 C8 S1 113.6(5) 7_565 .
F1 C8 S1 117.7(6) . .
F3 C9 F4 105.8(7) . .
F3 C9 F4 105.8(7) . 7_565
F4 C9 F4 109.0(13) . 7_565
F3 C9 S2 113.6(10) . .
F4 C9 S2 111.2(7) . .
F4 C9 S2 111.2(7) 7_565 .
N4 C10 C11 179.1(10) . .

loop_
_geom_bond_atom_site_label_1
_geom_bond_atom_site_label_2
_geom_bond_distance
_geom_bond_site_symmetry_2
Pd1 C1 1.957(4) .
Pd1 C1 1.957(4) 7_565
Pd1 N3 2.049(3) 7_565
Pd1 N3 2.049(3) .
S1 O2 1.367(5) .
S1 O1 1.394(4) 7_565
S1 O1 1.394(4) .
S1 C8 1.753(8) .
S2 O4 1.406(5) 7_565
S2 O4 1.406(5) .
S2 O3 1.406(4) .
S2 C9 1.716(13) .
F1 C8 1.242(8) .
F2 C8 1.233(5) .
F3 C9 1.279(12) .
F4 C9 1.289(8) .
N1 C1 1.319(5) .
N1 C2 1.377(5) .
N1 C5 1.459(5) .
N2 C1 1.341(4) .
N2 C3 1.361(5) .
N2 C4 1.437(4) .
N3 C6 1.108(4) .
C2 C3 1.323(5) .
C4 N2 1.437(4) 7_565
C6 C7 1.451(5) .
C8 F2 1.233(5) 7_565
C9 F4 1.289(8) 7_565
N4 C10 1.070(8) .
C10 C11 1.413(10) .
